data_4510103
loop_
_publ_author_name
'Mukherjee, Arijit'
'Desiraju, Gautam R.'

_publ_section_title
;
 Combinatorial Exploration of the Structural Landscape of Acid--Pyridine
 Cocrystals
;
_journal_issue 3
_journal_name_full 'Crystal Growth &amp; Design'
_journal_page_first 1375
_journal_paper_doi 10.1021/cg401851z
_journal_volume 14
_journal_year 2014
_chemical_formula_sum 'C28 H28 N2 O6'
_chemical_formula_weight 488.52
_chemical_name_systematic
;
 ?
;
_space_group_IT_number 2
_symmetry_cell_setting triclinic
_symmetry_space_group_name_Hall '-P 1'
_symmetry_space_group_name_H-M 'P -1'
_atom_sites_solution_hydrogens geom
_atom_sites_solution_primary direct
_atom_sites_solution_secondary difmap
_audit_creation_method SHELXL-97
_cell_angle_alpha 76.543(5)
_cell_angle_beta 88.680(6)
_cell_angle_gamma 81.754(6)
_cell_formula_units_Z 6
_cell_length_a 11.481(4)
_cell_length_b 17.733(5)
_cell_length_c 18.570(6)
_cell_measurement_reflns_used 9572
_cell_measurement_temperature 150(2)
_cell_measurement_theta_max 27.8
_cell_measurement_theta_min 3.0
_cell_volume 3639(2)
_computing_cell_refinement
;
CrystalClear-SM Expert 2.0 rc14 (Rigaku, 2009)
;
_computing_data_collection
;
CrystalClear-SM Expert 2.0 rc14 (Rigaku, 2009)
;
_computing_data_reduction
;
CrystalClear-SM Expert 2.0 rc14 (Rigaku, 2009)
;
_computing_structure_refinement 'SHELXL-97 (Sheldrick, 2008)'
_computing_structure_solution 'SHELXL-97 (Sheldrick, 2008)'
_diffrn_ambient_temperature 150(2)
_diffrn_detector CCD
_diffrn_detector_area_resol_mean 13.6612
_diffrn_measured_fraction_theta_full 0.996
_diffrn_measured_fraction_theta_max 0.996
_diffrn_measurement_device
;
XtaLABmini: Fixed Chi 2 circle
;
_diffrn_measurement_device_type
;
Rigaku Mercury375R (2x2 bin mode)
;
_diffrn_measurement_specimen_support Fiber
_diffrn_radiation_monochromator 'Graphite Monochromator'
_diffrn_radiation_source 'fine-focus sealed tube'
_diffrn_radiation_type MoK\a
_diffrn_radiation_wavelength 0.71073
_diffrn_reflns_av_R_equivalents 0.0704
_diffrn_reflns_av_sigmaI/netI 0.0951
_diffrn_reflns_limit_h_max 14
_diffrn_reflns_limit_h_min -14
_diffrn_reflns_limit_k_max 23
_diffrn_reflns_limit_k_min -23
_diffrn_reflns_limit_l_max 24
_diffrn_reflns_limit_l_min -24
_diffrn_reflns_number 38329
_diffrn_reflns_theta_full 27.48
_diffrn_reflns_theta_max 27.48
_diffrn_reflns_theta_min 3.00
_exptl_absorpt_coefficient_mu 0.095
_exptl_absorpt_correction_T_max 1.000
_exptl_absorpt_correction_T_min 0.770
_exptl_absorpt_correction_type multi-scan
_exptl_absorpt_process_details 'Jacobson, R. (1998) Private communication'
_exptl_crystal_density_diffrn 1.338
_exptl_crystal_density_method 'not measured'
_exptl_crystal_F_000 1548
_exptl_crystal_size_max 0.4
_exptl_crystal_size_mid 0.2
_exptl_crystal_size_min 0.2
_refine_diff_density_max 0.393
_refine_diff_density_min -0.410
_refine_diff_density_rms 0.061
_refine_ls_extinction_method none
_refine_ls_goodness_of_fit_ref 1.036
_refine_ls_hydrogen_treatment mixed
_refine_ls_matrix_type full
_refine_ls_number_parameters 1003
_refine_ls_number_reflns 16596
_refine_ls_number_restraints 0
_refine_ls_restrained_S_all 1.036
_refine_ls_R_factor_all 0.1657
_refine_ls_R_factor_gt 0.0746
_refine_ls_shift/su_max 0.002
_refine_ls_shift/su_mean 0.000
_refine_ls_structure_factor_coef Fsqd
_refine_ls_weighting_details 'calc w=1/[\s^2^(Fo^2^)+(0.0901P)^2^+0.0557P] where P=(Fo^2^+2Fc^2^)/3'
_refine_ls_weighting_scheme calc
_refine_ls_wR_factor_gt 0.1720
_refine_ls_wR_factor_ref 0.2146
_reflns_number_gt 7718
_reflns_number_total 16596
_reflns_threshold_expression >2\s(I)
_cod_data_source_file cg401851z_si_002.cif
_cod_data_source_block 21
_cod_depositor_comments
;
The following automatic conversions were performed:

'_exptl_absorpt_correction_type' value 'Multi-scan' changed to
'multi-scan' according to
/usr/data/users/saulius/crontab/automatic-downloads/current/ACS/lib/dictionaries/cif_core.dic
dictionary named 'cif_core.dic' version 2.4.2 from 2011-04-26.

Automatic conversion script
Id: cif_fix_values 2281 2013-09-26 08:29:07Z andrius 
;
_cod_database_code 4510103

loop_
_symmetry_equiv_pos_as_xyz
'x, y, z'
'-x, -y, -z'

loop_
_atom_site_label
_atom_site_type_symbol
_atom_site_fract_x
_atom_site_fract_y
_atom_site_fract_z
_atom_site_U_iso_or_equiv
_atom_site_adp_type
_atom_site_occupancy
_atom_site_symmetry_multiplicity
_atom_site_calc_flag
_atom_site_refinement_flags
N1 N 1.0484(2) 0.01972(14) 0.32634(13) 0.0275(6) Uani 1 1 d .
N2 N 0.3198(2) 0.19282(14) 0.50716(13) 0.0266(6) Uani 1 1 d .
C80 C 0.3240(3) 0.12953(17) 0.47982(16) 0.0290(7) Uani 1 1 d .
H80 H 0.2566 0.1057 0.4819 0.035 Uiso 1 1 calc R
C81 C 0.4233(3) 0.09767(18) 0.44862(17) 0.0361(8) Uani 1 1 d .
H81 H 0.4222 0.0536 0.4298 0.043 Uiso 1 1 calc R
C82 C 0.5253(3) 0.13196(18) 0.44556(18) 0.0333(8) Uani 1 1 d .
C83 C 0.5202(3) 0.19835(17) 0.47337(17) 0.0308(7) Uani 1 1 d .
H83 H 0.5858 0.2240 0.4716 0.037 Uiso 1 1 calc R
C84 C 0.4170(3) 0.22586(16) 0.50362(16) 0.0281(7) Uani 1 1 d .
H84 H 0.4153 0.2701 0.5227 0.034 Uiso 1 1 calc R
C85 C 0.6348(3) 0.0954(2) 0.4143(3) 0.0690(14) Uani 1 1 d .
H85A H 0.6573 0.0435 0.4456 0.083 Uiso 1 1 calc R
H85B H 0.6150 0.0886 0.3659 0.083 Uiso 1 1 calc R
C86 C 0.7356(3) 0.1349(2) 0.4061(2) 0.0635(13) Uani 1 1 d .
H86A H 0.7536 0.1448 0.4536 0.076 Uiso 1 1 calc R
H86B H 0.7160 0.1854 0.3717 0.076 Uiso 1 1 calc R
C87 C 0.8442(3) 0.09188(19) 0.37901(19) 0.0381(8) Uani 1 1 d .
C88 C 0.8429(3) 0.06264(18) 0.31620(17) 0.0356(8) Uani 1 1 d .
H88 H 0.7726 0.0667 0.2908 0.043 Uiso 1 1 calc R
C89 C 0.9457(3) 0.02754(17) 0.29133(16) 0.0300(7) Uani 1 1 d .
H89 H 0.9434 0.0086 0.2488 0.036 Uiso 1 1 calc R
C90 C 1.0494(3) 0.04620(18) 0.38825(17) 0.0321(7) Uani 1 1 d .
H90 H 1.1204 0.0399 0.4136 0.039 Uiso 1 1 calc R
C91 C 0.9515(3) 0.08182(19) 0.41572(18) 0.0366(8) Uani 1 1 d .
H91 H 0.9561 0.0994 0.4589 0.044 Uiso 1 1 calc R
N3 N 1.1814(2) 0.32612(14) -0.02262(14) 0.0287(6) Uani 1 1 d .
N4 N 0.4497(2) 0.50956(14) 0.14717(13) 0.0275(6) Uani 1 1 d .
C44 C 0.4541(3) 0.44910(18) 0.11529(17) 0.0344(8) Uani 1 1 d .
H44 H 0.3882 0.4236 0.1176 0.041 Uiso 1 1 calc R
C45 C 0.5517(3) 0.42310(18) 0.07939(17) 0.0354(8) Uani 1 1 d .
H45 H 0.5508 0.3813 0.0572 0.042 Uiso 1 1 calc R
C46 C 0.5465(3) 0.54371(17) 0.14568(17) 0.0310(7) Uani 1 1 d .
H46 H 0.5457 0.5847 0.1691 0.037 Uiso 1 1 calc R
C47 C 0.6469(3) 0.52014(18) 0.11060(17) 0.0332(7) Uani 1 1 d .
H47 H 0.7124 0.5456 0.1101 0.040 Uiso 1 1 calc R
C48 C 0.6512(3) 0.45881(19) 0.07615(18) 0.0342(8) Uani 1 1 d .
C49 C 0.7570(3) 0.4332(2) 0.0340(2) 0.0506(10) Uani 1 1 d .
H49A H 0.7431 0.3875 0.0168 0.061 Uiso 1 1 calc R
H49B H 0.7661 0.4747 -0.0092 0.061 Uiso 1 1 calc R
C50 C 0.8671(3) 0.4138(2) 0.07760(19) 0.0554(11) Uani 1 1 d .
H50A H 0.8556 0.3740 0.1218 0.067 Uiso 1 1 calc R
H50B H 0.8809 0.4602 0.0935 0.067 Uiso 1 1 calc R
C51 C 0.9758(3) 0.38517(18) 0.04019(16) 0.0300(7) Uani 1 1 d .
C52 C 0.9742(3) 0.36468(18) -0.02745(16) 0.0342(8) Uani 1 1 d .
H52 H 0.9035 0.3707 -0.0531 0.041 Uiso 1 1 calc R
C53 C 1.0776(3) 0.33535(18) -0.05644(16) 0.0316(7) Uani 1 1 d .
H53 H 1.0749 0.3214 -0.1016 0.038 Uiso 1 1 calc R
C54 C 1.1834(3) 0.34668(17) 0.04213(17) 0.0310(7) Uani 1 1 d .
H54 H 1.2556 0.3411 0.0660 0.037 Uiso 1 1 calc R
C55 C 1.0844(3) 0.37564(18) 0.07513(18) 0.0339(8) Uani 1 1 d .
H55 H 1.0899 0.3888 0.1205 0.041 Uiso 1 1 calc R
N5 N 0.6153(2) 0.15460(15) 0.16657(13) 0.0293(6) Uani 1 1 d .
N6 N -0.1117(2) 0.32356(14) 0.35423(14) 0.0277(6) Uani 1 1 d .
C9 C -0.1151(3) 0.29569(18) 0.29280(17) 0.0323(7) Uani 1 1 d .
H9 H -0.1869 0.3018 0.2685 0.039 Uiso 1 1 calc R
C10 C -0.0168(3) 0.25848(18) 0.26414(17) 0.0326(7) Uani 1 1 d .
H10 H -0.0230 0.2396 0.2218 0.039 Uiso 1 1 calc R
C12 C -0.0071(2) 0.31579(17) 0.38711(16) 0.0275(7) Uani 1 1 d .
H12 H -0.0027 0.3355 0.4291 0.033 Uiso 1 1 calc R
C13 C 0.0951(3) 0.27980(17) 0.36150(16) 0.0313(7) Uani 1 1 d .
H13 H 0.1664 0.2758 0.3859 0.038 Uiso 1 1 calc R
C14 C 0.0905(3) 0.24975(17) 0.29935(17) 0.0285(7) Uani 1 1 d .
C15 C 0.1982(3) 0.20786(19) 0.27043(18) 0.0357(8) Uani 1 1 d .
H15A H 0.2180 0.1564 0.3030 0.043 Uiso 1 1 calc R
H15B H 0.1802 0.2006 0.2219 0.043 Uiso 1 1 calc R
C16 C 0.3031(3) 0.25043(19) 0.26445(19) 0.0392(8) Uani 1 1 d .
H16A H 0.3238 0.2542 0.3137 0.047 Uiso 1 1 calc R
H16B H 0.2804 0.3034 0.2354 0.047 Uiso 1 1 calc R
C17 C 0.4114(3) 0.21469(17) 0.23041(16) 0.0288(7) Uani 1 1 d .
C18 C 0.4160(3) 0.14841(17) 0.20281(17) 0.0333(8) Uani 1 1 d .
H18 H 0.3506 0.1225 0.2055 0.040 Uiso 1 1 calc R
C19 C 0.5187(3) 0.12110(17) 0.17127(18) 0.0345(8) Uani 1 1 d .
H19 H 0.5201 0.0768 0.1523 0.041 Uiso 1 1 calc R
C20 C 0.5118(3) 0.24999(18) 0.22418(17) 0.0337(8) Uani 1 1 d .
H20 H 0.5126 0.2951 0.2415 0.040 Uiso 1 1 calc R
C21 C 0.6108(3) 0.21859(19) 0.19230(17) 0.0351(8) Uani 1 1 d .
H21 H 0.6775 0.2434 0.1887 0.042 Uiso 1 1 calc R
O1 O 0.71962(16) 0.62514(11) 0.28823(11) 0.0278(5) Uani 1 1 d .
O13 O 1.24904(18) 0.56664(12) 0.19228(12) 0.0317(5) Uani 1 1 d .
O14 O 1.19813(17) 0.44880(11) 0.19743(11) 0.0296(5) Uani 1 1 d .
C36 C 1.0559(2) 0.54669(16) 0.22792(15) 0.0224(6) Uani 1 1 d .
C37 C 0.9676(2) 0.49889(16) 0.24059(15) 0.0255(7) Uani 1 1 d .
H37 H 0.9844 0.4474 0.2360 0.031 Uiso 1 1 calc R
C38 C 0.8564(2) 0.52672(16) 0.25982(15) 0.0249(7) Uani 1 1 d .
H38 H 0.7979 0.4945 0.2678 0.030 Uiso 1 1 calc R
C39 C 0.8317(2) 0.60390(16) 0.26737(14) 0.0206(6) Uani 1 1 d .
C40 C 0.9188(2) 0.65153(16) 0.25676(15) 0.0237(6) Uani 1 1 d .
H40 H 0.9028 0.7026 0.2627 0.028 Uiso 1 1 calc R
C41 C 1.0304(2) 0.62211(16) 0.23721(15) 0.0237(6) Uani 1 1 d .
H41 H 1.0894 0.6540 0.2302 0.028 Uiso 1 1 calc R
C42 C 1.1739(2) 0.51524(17) 0.20463(15) 0.0227(6) Uani 1 1 d .
C43 C 0.6894(3) 0.70451(16) 0.29446(18) 0.0346(8) Uani 1 1 d .
H43A H 0.7409 0.7149 0.3298 0.052 Uiso 1 1 calc R
H43B H 0.6095 0.7125 0.3106 0.052 Uiso 1 1 calc R
H43C H 0.6976 0.7393 0.2471 0.052 Uiso 1 1 calc R
O2 O 0.09144(16) 0.81277(11) 0.15593(10) 0.0244(5) Uani 1 1 d .
O17 O 0.54351(18) 0.71856(13) -0.02183(11) 0.0359(5) Uani 1 1 d .
O18 O 0.62571(18) 0.72417(12) 0.08451(11) 0.0310(5) Uani 1 1 d .
C56 C 0.5341(2) 0.72905(16) 0.04060(16) 0.0247(7) Uani 1 1 d .
C57 C 0.4192(2) 0.74744(15) 0.07521(15) 0.0226(6) Uani 1 1 d .
C58 C 0.3165(2) 0.75687(15) 0.03320(16) 0.0239(6) Uani 1 1 d .
H58 H 0.3212 0.7495 -0.0148 0.029 Uiso 1 1 calc R
C59 C 0.2091(2) 0.77692(16) 0.06224(15) 0.0238(6) Uani 1 1 d .
H59 H 0.1409 0.7821 0.0344 0.029 Uiso 1 1 calc R
C60 C 0.2020(2) 0.78951(15) 0.13333(15) 0.0202(6) Uani 1 1 d .
C61 C 0.3030(2) 0.77875(15) 0.17705(15) 0.0218(6) Uani 1 1 d .
H61 H 0.2981 0.7858 0.2252 0.026 Uiso 1 1 calc R
C62 C 0.4102(2) 0.75737(16) 0.14715(15) 0.0241(6) Uani 1 1 d .
H62 H 0.4781 0.7494 0.1759 0.029 Uiso 1 1 calc R
C63 C 0.0825(2) 0.83262(17) 0.22706(15) 0.0278(7) Uani 1 1 d .
H63A H 0.1099 0.7871 0.2651 0.042 Uiso 1 1 calc R
H63B H 0.0018 0.8510 0.2360 0.042 Uiso 1 1 calc R
H63C H 0.1296 0.8730 0.2275 0.042 Uiso 1 1 calc R
O3 O 0.15541(16) 0.46411(12) 0.47543(11) 0.0294(5) Uani 1 1 d .
O11 O 0.69164(18) 0.37404(13) 0.41067(11) 0.0346(5) Uani 1 1 d .
O12 O 0.61477(18) 0.37467(13) 0.30112(12) 0.0401(6) Uani 1 1 d .
C72 C 0.4862(2) 0.40373(16) 0.39669(15) 0.0238(7) Uani 1 1 d .
C73 C 0.4766(2) 0.41445(15) 0.46755(15) 0.0228(6) Uani 1 1 d .
H73 H 0.5442 0.4083 0.4962 0.027 Uiso 1 1 calc R
C74 C 0.3664(2) 0.43456(16) 0.49737(15) 0.0254(7) Uani 1 1 d .
H74 H 0.3600 0.4422 0.5453 0.031 Uiso 1 1 calc R
C75 C 0.2668(2) 0.44281(16) 0.45334(16) 0.0239(6) Uani 1 1 d .
C76 C 0.2763(2) 0.43056(16) 0.38216(16) 0.0254(7) Uani 1 1 d .
H76 H 0.2089 0.4349 0.3539 0.030 Uiso 1 1 calc R
C77 C 0.3855(2) 0.41201(16) 0.35332(16) 0.0260(7) Uani 1 1 d .
H77 H 0.3920 0.4050 0.3052 0.031 Uiso 1 1 calc R
C78 C 0.6026(3) 0.38317(17) 0.36433(17) 0.0273(7) Uani 1 1 d .
C79 C 0.1424(3) 0.4764(2) 0.54856(16) 0.0415(9) Uani 1 1 d .
H79A H 0.1718 0.4290 0.5837 0.062 Uiso 1 1 calc R
H79B H 0.0606 0.4913 0.5577 0.062 Uiso 1 1 calc R
H79C H 0.1859 0.5174 0.5534 0.062 Uiso 1 1 calc R
O4 O 0.21905(16) 0.12329(11) 0.79273(10) 0.0264(5) Uani 1 1 d .
O9 O 0.67764(17) 0.03236(12) 0.61936(11) 0.0299(5) Uani 1 1 d .
O10 O 0.75448(18) 0.02418(12) 0.73147(11) 0.0314(5) Uani 1 1 d .
C92 C 0.5506(2) 0.06125(15) 0.71463(15) 0.0213(6) Uani 1 1 d .
C93 C 0.4503(2) 0.07433(16) 0.67018(15) 0.0245(7) Uani 1 1 d .
H93 H 0.4576 0.0696 0.6214 0.029 Uiso 1 1 calc R
C94 C 0.3400(2) 0.09419(16) 0.69752(15) 0.0245(6) Uani 1 1 d .
H94 H 0.2733 0.1023 0.6677 0.029 Uiso 1 1 calc R
C95 C 0.3301(2) 0.10204(15) 0.77137(15) 0.0214(6) Uani 1 1 d .
C96 C 0.4292(2) 0.08995(16) 0.81573(16) 0.0243(6) Uani 1 1 d .
H96 H 0.4226 0.0953 0.8644 0.029 Uiso 1 1 calc R
C97 C 0.5384(2) 0.06977(15) 0.78683(15) 0.0236(6) Uani 1 1 d .
H97 H 0.6052 0.0618 0.8166 0.028 Uiso 1 1 calc R
C98 C 0.6665(2) 0.03810(15) 0.68362(16) 0.0234(6) Uani 1 1 d .
C99 C 0.2045(3) 0.12847(18) 0.86840(15) 0.0323(7) Uani 1 1 d .
H99A H 0.2286 0.0779 0.9004 0.048 Uiso 1 1 calc R
H99B H 0.1233 0.1456 0.8769 0.048 Uiso 1 1 calc R
H99C H 0.2519 0.1653 0.8785 0.048 Uiso 1 1 calc R
O5 O 0.40772(16) 0.67884(10) 0.35418(10) 0.0250(5) Uani 1 1 d .
O7 O -0.06402(17) 0.86005(12) 0.44797(12) 0.0343(5) Uani 1 1 d .
O8 O -0.12326(18) 0.74732(12) 0.44144(11) 0.0287(5) Uani 1 1 d .
C64 C 0.2971(2) 0.70094(16) 0.37691(14) 0.0210(6) Uani 1 1 d .
C65 C 0.2071(2) 0.65497(16) 0.38552(15) 0.0237(6) Uani 1 1 d .
H65 H 0.2202 0.6049 0.3769 0.028 Uiso 1 1 calc R
C66 C 0.0969(2) 0.68550(16) 0.40739(14) 0.0229(6) Uani 1 1 d .
H66 H 0.0364 0.6549 0.4143 0.027 Uiso 1 1 calc R
C67 C 0.0759(2) 0.76007(16) 0.41894(14) 0.0216(6) Uani 1 1 d .
C68 C 0.1676(2) 0.80503(16) 0.41052(14) 0.0236(6) Uani 1 1 d .
H68 H 0.1544 0.8554 0.4186 0.028 Uiso 1 1 calc R
C69 C 0.2772(2) 0.77541(16) 0.39040(15) 0.0238(6) Uani 1 1 d .
H69 H 0.3384 0.8053 0.3858 0.029 Uiso 1 1 calc R
C70 C -0.0429(3) 0.79441(17) 0.43728(15) 0.0252(7) Uani 1 1 d .
C71 C 0.4267(3) 0.60588(16) 0.33259(16) 0.0299(7) Uani 1 1 d .
H71A H 0.4156 0.5642 0.3745 0.045 Uiso 1 1 calc R
H71B H 0.5056 0.5973 0.3148 0.045 Uiso 1 1 calc R
H71C H 0.3718 0.6070 0.2940 0.045 Uiso 1 1 calc R
O15 O -0.12849(17) 0.20607(12) 0.12303(11) 0.0316(5) Uani 1 1 d .
O16 O -0.18631(18) 0.09170(12) 0.12235(11) 0.0293(5) Uani 1 1 d .
O19 O 0.34452(16) 0.02602(11) 0.03048(11) 0.0266(5) Uani 1 1 d .
C1 C 0.2332(2) 0.04859(16) 0.05250(15) 0.0228(6) Uani 1 1 d .
C2 C 0.1458(2) 0.00093(16) 0.06416(15) 0.0248(7) Uani 1 1 d .
H2 H 0.1612 -0.0503 0.0585 0.030 Uiso 1 1 calc R
C3 C 0.0348(2) 0.03091(16) 0.08439(15) 0.0247(7) Uani 1 1 d .
H3 H -0.0247 -0.0005 0.0917 0.030 Uiso 1 1 calc R
C4 C 0.0112(2) 0.10598(16) 0.09375(14) 0.0229(6) Uani 1 1 d .
C5 C 0.1001(2) 0.15300(17) 0.08172(15) 0.0268(7) Uani 1 1 d .
H5 H 0.0846 0.2042 0.0875 0.032 Uiso 1 1 calc R
C6 C 0.2105(3) 0.12482(16) 0.06142(16) 0.0274(7) Uani 1 1 d .
H6 H 0.2696 0.1565 0.0537 0.033 Uiso 1 1 calc R
C7 C -0.1075(3) 0.13998(17) 0.11429(15) 0.0252(7) Uani 1 1 d .
C8 C 0.3676(2) -0.05020(16) 0.01554(16) 0.0283(7) Uani 1 1 d .
H8A H 0.3572 -0.0890 0.0599 0.043 Uiso 1 1 calc R
H8B H 0.4470 -0.0590 -0.0012 0.043 Uiso 1 1 calc R
H8C H 0.3141 -0.0538 -0.0221 0.043 Uiso 1 1 calc R
H11O H 0.774(4) 0.348(3) 0.383(2) 0.117(17) Uiso 1 1 d .
H8O H -0.199(3) 0.7713(19) 0.4569(18) 0.057(11) Uiso 1 1 d .
H16O H -0.264(4) 0.116(2) 0.131(2) 0.073(13) Uiso 1 1 d .
H13O H 1.333(4) 0.537(2) 0.176(2) 0.115(17) Uiso 1 1 d .
H10O H 0.830(5) 0.007(3) 0.706(3) 0.13(2) Uiso 1 1 d .
H18O H 0.703(3) 0.702(2) 0.0616(19) 0.070(12) Uiso 1 1 d .

loop_
_atom_site_aniso_label
_atom_site_aniso_U_11
_atom_site_aniso_U_22
_atom_site_aniso_U_33
_atom_site_aniso_U_23
_atom_site_aniso_U_13
_atom_site_aniso_U_12
N1 0.0194(14) 0.0324(14) 0.0313(14) -0.0087(12) 0.0066(11) -0.0041(11)
N2 0.0216(14) 0.0269(13) 0.0295(14) -0.0055(12) 0.0014(11) 0.0005(11)
C80 0.0218(16) 0.0333(17) 0.0330(17) -0.0089(15) -0.0006(14) -0.0058(14)
C81 0.0335(19) 0.0400(19) 0.0416(19) -0.0243(17) 0.0033(16) -0.0044(16)
C82 0.0264(18) 0.0328(18) 0.0433(19) -0.0154(16) 0.0104(15) -0.0037(14)
C83 0.0214(17) 0.0288(17) 0.0423(18) -0.0075(15) 0.0096(14) -0.0068(13)
C84 0.0258(17) 0.0215(15) 0.0385(18) -0.0100(14) 0.0071(14) -0.0043(13)
C85 0.044(2) 0.054(2) 0.126(4) -0.053(3) 0.043(3) -0.018(2)
C86 0.028(2) 0.091(3) 0.095(3) -0.068(3) 0.021(2) -0.012(2)
C87 0.0237(18) 0.048(2) 0.049(2) -0.0246(18) 0.0111(16) -0.0057(15)
C88 0.0226(17) 0.046(2) 0.0407(19) -0.0196(17) -0.0027(15) 0.0038(15)
C89 0.0281(18) 0.0353(17) 0.0267(16) -0.0103(14) 0.0005(14) -0.0002(14)
C90 0.0212(17) 0.0407(19) 0.0351(18) -0.0114(16) -0.0004(14) -0.0024(14)
C91 0.0263(18) 0.053(2) 0.0389(19) -0.0263(17) 0.0071(15) -0.0089(16)
N3 0.0233(14) 0.0295(14) 0.0335(15) -0.0079(12) 0.0078(12) -0.0044(11)
N4 0.0203(14) 0.0278(14) 0.0331(14) -0.0068(12) 0.0055(11) -0.0002(11)
C44 0.0252(18) 0.0361(18) 0.0449(19) -0.0129(16) 0.0049(15) -0.0091(14)
C45 0.0275(18) 0.0391(19) 0.045(2) -0.0222(17) 0.0022(16) -0.0018(15)
C46 0.0279(18) 0.0262(16) 0.0394(18) -0.0105(15) 0.0070(15) -0.0024(14)
C47 0.0198(16) 0.0359(18) 0.0473(19) -0.0150(16) 0.0078(15) -0.0080(14)
C48 0.0201(17) 0.044(2) 0.0405(19) -0.0174(17) 0.0049(14) -0.0003(15)
C49 0.027(2) 0.071(3) 0.061(2) -0.036(2) 0.0095(18) 0.0010(18)
C50 0.031(2) 0.094(3) 0.039(2) -0.030(2) -0.0003(17) 0.022(2)
C51 0.0181(16) 0.0412(18) 0.0304(17) -0.0109(15) 0.0047(13) 0.0006(14)
C52 0.0225(17) 0.049(2) 0.0293(17) -0.0100(16) 0.0011(14) 0.0022(15)
C53 0.0236(17) 0.048(2) 0.0234(16) -0.0125(15) 0.0019(13) 0.0013(15)
C54 0.0231(17) 0.0332(17) 0.0414(19) -0.0170(16) 0.0022(14) -0.0059(14)
C55 0.0262(18) 0.0415(19) 0.0409(19) -0.0242(16) 0.0039(15) -0.0039(15)
N5 0.0200(14) 0.0353(15) 0.0316(14) -0.0082(12) 0.0045(11) -0.0005(12)
N6 0.0179(14) 0.0280(14) 0.0333(15) -0.0011(12) 0.0069(11) -0.0009(11)
C9 0.0198(17) 0.0428(19) 0.0352(18) -0.0102(16) 0.0028(14) -0.0063(14)
C10 0.0271(18) 0.0383(18) 0.0357(18) -0.0135(16) 0.0027(15) -0.0086(14)
C12 0.0230(17) 0.0352(17) 0.0240(15) -0.0079(14) 0.0033(13) -0.0018(14)
C13 0.0187(16) 0.0389(18) 0.0354(18) -0.0086(15) -0.0010(14) -0.0016(14)
C14 0.0207(16) 0.0306(17) 0.0341(17) -0.0073(15) 0.0079(14) -0.0053(13)
C15 0.0244(17) 0.045(2) 0.0428(19) -0.0212(17) 0.0077(15) -0.0048(15)
C16 0.0276(18) 0.041(2) 0.051(2) -0.0175(18) 0.0138(16) -0.0028(15)
C17 0.0222(17) 0.0325(17) 0.0285(16) -0.0040(14) 0.0034(14) 0.0011(13)
C18 0.0247(17) 0.0257(16) 0.048(2) -0.0071(15) 0.0101(15) -0.0038(14)
C19 0.0288(18) 0.0257(16) 0.052(2) -0.0173(16) 0.0119(16) -0.0019(14)
C20 0.0264(18) 0.0360(18) 0.0451(19) -0.0214(16) 0.0057(15) -0.0060(14)
C21 0.0220(17) 0.045(2) 0.0415(19) -0.0179(17) 0.0038(15) -0.0051(15)
O1 0.0176(11) 0.0257(11) 0.0391(12) -0.0073(10) 0.0057(9) -0.0016(9)
O13 0.0237(12) 0.0283(11) 0.0462(13) -0.0138(10) 0.0088(10) -0.0067(10)
O14 0.0267(12) 0.0250(11) 0.0389(12) -0.0131(10) 0.0030(10) -0.0003(9)
C36 0.0223(16) 0.0263(15) 0.0198(14) -0.0087(13) 0.0012(12) -0.0021(13)
C37 0.0277(17) 0.0211(15) 0.0293(16) -0.0082(13) 0.0019(13) -0.0051(13)
C38 0.0180(15) 0.0252(15) 0.0320(16) -0.0050(13) 0.0023(13) -0.0076(12)
C39 0.0185(15) 0.0246(15) 0.0180(14) -0.0035(12) 0.0031(12) -0.0035(12)
C40 0.0226(16) 0.0232(15) 0.0261(15) -0.0077(13) 0.0039(13) -0.0033(12)
C41 0.0201(16) 0.0285(16) 0.0229(15) -0.0058(13) 0.0022(12) -0.0057(13)
C42 0.0184(15) 0.0293(16) 0.0204(14) -0.0061(13) -0.0013(12) -0.0023(13)
C43 0.0236(17) 0.0280(17) 0.050(2) -0.0099(16) 0.0064(15) 0.0021(14)
O2 0.0179(11) 0.0338(11) 0.0221(10) -0.0081(9) 0.0037(8) -0.0031(9)
O17 0.0285(12) 0.0538(14) 0.0285(12) -0.0199(11) 0.0019(10) 0.0006(11)
O18 0.0171(11) 0.0425(13) 0.0365(12) -0.0176(11) 0.0012(10) -0.0006(10)
C56 0.0201(16) 0.0212(15) 0.0320(17) -0.0066(14) -0.0007(13) 0.0002(12)
C57 0.0226(16) 0.0175(14) 0.0273(16) -0.0046(13) 0.0011(13) -0.0031(12)
C58 0.0239(16) 0.0243(15) 0.0253(15) -0.0096(13) -0.0007(13) -0.0027(13)
C59 0.0193(15) 0.0272(15) 0.0270(15) -0.0092(13) -0.0016(13) -0.0048(12)
C60 0.0174(15) 0.0191(14) 0.0240(15) -0.0041(12) 0.0043(12) -0.0044(12)
C61 0.0222(16) 0.0220(14) 0.0202(14) -0.0038(12) 0.0013(12) -0.0018(12)
C62 0.0178(15) 0.0289(16) 0.0247(15) -0.0044(13) -0.0019(13) -0.0034(12)
C63 0.0225(16) 0.0385(18) 0.0249(15) -0.0133(14) 0.0016(13) -0.0025(14)
O3 0.0181(11) 0.0409(12) 0.0284(11) -0.0099(10) 0.0002(9) 0.0010(9)
O11 0.0182(11) 0.0536(14) 0.0344(12) -0.0190(11) -0.0026(10) 0.0021(10)
O12 0.0297(13) 0.0607(15) 0.0352(13) -0.0253(12) 0.0034(10) -0.0009(11)
C72 0.0238(17) 0.0206(14) 0.0266(16) -0.0056(13) -0.0008(13) -0.0018(13)
C73 0.0148(15) 0.0223(15) 0.0309(16) -0.0070(13) -0.0034(13) 0.0006(12)
C74 0.0275(17) 0.0270(16) 0.0222(15) -0.0062(13) 0.0013(13) -0.0043(13)
C75 0.0155(15) 0.0244(15) 0.0310(16) -0.0056(13) -0.0001(13) -0.0018(12)
C76 0.0206(16) 0.0271(16) 0.0290(16) -0.0074(14) -0.0021(13) -0.0036(13)
C77 0.0279(17) 0.0256(16) 0.0257(15) -0.0085(13) -0.0020(14) -0.0029(13)
C78 0.0270(17) 0.0255(16) 0.0311(17) -0.0099(14) 0.0005(14) -0.0038(13)
C79 0.0280(19) 0.067(2) 0.0316(18) -0.0215(18) 0.0069(15) 0.0026(17)
O4 0.0160(11) 0.0376(12) 0.0244(11) -0.0084(10) 0.0017(9) 0.0013(9)
O9 0.0239(12) 0.0383(12) 0.0308(12) -0.0154(10) 0.0041(9) -0.0035(9)
O10 0.0191(11) 0.0427(13) 0.0334(12) -0.0142(11) -0.0025(10) 0.0018(10)
C92 0.0209(16) 0.0186(14) 0.0253(15) -0.0052(12) -0.0003(13) -0.0055(12)
C93 0.0221(16) 0.0286(16) 0.0239(15) -0.0087(13) -0.0013(13) -0.0028(13)
C94 0.0197(16) 0.0313(16) 0.0239(15) -0.0088(13) -0.0009(12) -0.0034(13)
C95 0.0186(15) 0.0199(14) 0.0246(15) -0.0032(12) 0.0020(12) -0.0022(12)
C96 0.0197(16) 0.0299(16) 0.0234(15) -0.0067(13) 0.0028(13) -0.0033(13)
C97 0.0199(16) 0.0225(15) 0.0283(16) -0.0066(13) -0.0033(13) -0.0005(12)
C98 0.0219(16) 0.0185(14) 0.0315(17) -0.0080(13) -0.0009(13) -0.0045(12)
C99 0.0234(17) 0.047(2) 0.0254(16) -0.0092(15) 0.0052(14) -0.0017(15)
O5 0.0179(11) 0.0230(10) 0.0353(12) -0.0097(9) 0.0043(9) -0.0023(8)
O7 0.0286(12) 0.0319(12) 0.0459(13) -0.0178(11) 0.0098(10) -0.0032(10)
O8 0.0175(11) 0.0316(12) 0.0399(13) -0.0132(10) 0.0079(10) -0.0068(9)
C64 0.0177(15) 0.0240(15) 0.0187(14) -0.0010(12) -0.0002(12) -0.0010(12)
C65 0.0246(16) 0.0212(15) 0.0257(15) -0.0058(13) 0.0024(13) -0.0043(13)
C66 0.0192(15) 0.0255(15) 0.0240(15) -0.0035(13) 0.0040(12) -0.0075(12)
C67 0.0218(16) 0.0250(15) 0.0173(14) -0.0043(12) 0.0002(12) -0.0025(12)
C68 0.0281(17) 0.0221(15) 0.0228(15) -0.0091(13) 0.0010(13) -0.0049(13)
C69 0.0211(16) 0.0259(15) 0.0255(15) -0.0058(13) 0.0009(13) -0.0072(12)
C70 0.0217(16) 0.0334(17) 0.0220(15) -0.0090(14) 0.0038(13) -0.0052(13)
C71 0.0259(17) 0.0265(16) 0.0388(18) -0.0128(14) 0.0043(14) -0.0011(13)
O15 0.0251(12) 0.0358(12) 0.0383(12) -0.0179(11) 0.0059(10) -0.0043(10)
O16 0.0203(12) 0.0346(12) 0.0352(12) -0.0115(10) 0.0027(10) -0.0060(10)
O19 0.0204(11) 0.0260(11) 0.0342(11) -0.0090(10) 0.0034(9) -0.0032(9)
C1 0.0209(16) 0.0264(15) 0.0210(15) -0.0060(13) 0.0022(13) -0.0018(13)
C2 0.0230(16) 0.0236(15) 0.0286(16) -0.0063(13) 0.0025(13) -0.0059(13)
C3 0.0199(16) 0.0280(16) 0.0278(16) -0.0077(14) 0.0036(13) -0.0072(13)
C4 0.0222(16) 0.0292(16) 0.0182(14) -0.0064(13) -0.0008(12) -0.0053(13)
C5 0.0276(17) 0.0252(15) 0.0295(16) -0.0106(14) 0.0002(14) -0.0035(13)
C6 0.0234(17) 0.0276(16) 0.0336(17) -0.0109(14) 0.0019(14) -0.0058(13)
C7 0.0254(17) 0.0310(17) 0.0219(15) -0.0104(14) 0.0008(13) -0.0058(14)
C8 0.0246(17) 0.0263(16) 0.0367(17) -0.0137(14) 0.0038(14) -0.0024(13)

loop_
_atom_type_symbol
_atom_type_description
_atom_type_scat_dispersion_real
_atom_type_scat_dispersion_imag
_atom_type_scat_source
C C 0.0033 0.0016 'International Tables Vol C Tables 4.2.6.8 and 6.1.1.4'
H H 0.0000 0.0000 'International Tables Vol C Tables 4.2.6.8 and 6.1.1.4'
N N 0.0061 0.0033 'International Tables Vol C Tables 4.2.6.8 and 6.1.1.4'
O O 0.0106 0.0060 'International Tables Vol C Tables 4.2.6.8 and 6.1.1.4'

loop_
_geom_angle_atom_site_label_1
_geom_angle_atom_site_label_2
_geom_angle_atom_site_label_3
_geom_angle
C89 N1 C90 118.0(2)
C84 N2 C80 117.3(2)
N2 C80 C81 123.2(3)
N2 C80 H80 118.4
C81 C80 H80 118.4
C80 C81 C82 119.4(3)
C80 C81 H81 120.3
C82 C81 H81 120.3
C83 C82 C81 117.3(3)
C83 C82 C85 123.3(3)
C81 C82 C85 119.4(3)
C84 C83 C82 119.1(3)
C84 C83 H83 120.4
C82 C83 H83 120.4
N2 C84 C83 123.6(3)
N2 C84 H84 118.2
C83 C84 H84 118.2
C86 C85 C82 118.4(3)
C86 C85 H85A 107.7
C82 C85 H85A 107.7
C86 C85 H85B 107.7
C82 C85 H85B 107.7
H85A C85 H85B 107.1
C85 C86 C87 115.1(3)
C85 C86 H86A 108.5
C87 C86 H86A 108.5
C85 C86 H86B 108.5
C87 C86 H86B 108.5
H86A C86 H86B 107.5
C88 C87 C91 117.2(3)
C88 C87 C86 122.1(3)
C91 C87 C86 120.7(3)
C89 C88 C87 120.0(3)
C89 C88 H88 120.0
C87 C88 H88 120.0
N1 C89 C88 122.1(3)
N1 C89 H89 119.0
C88 C89 H89 119.0
N1 C90 C91 123.0(3)
N1 C90 H90 118.5
C91 C90 H90 118.5
C90 C91 C87 119.6(3)
C90 C91 H91 120.2
C87 C91 H91 120.2
C53 N3 C54 117.6(3)
C44 N4 C46 117.9(3)
N4 C44 C45 122.6(3)
N4 C44 H44 118.7
C45 C44 H44 118.7
C44 C45 C48 120.1(3)
C44 C45 H45 120.0
C48 C45 H45 120.0
N4 C46 C47 122.1(3)
N4 C46 H46 119.0
C47 C46 H46 119.0
C46 C47 C48 120.3(3)
C46 C47 H47 119.8
C48 C47 H47 119.8
C45 C48 C47 117.0(3)
C45 C48 C49 120.5(3)
C47 C48 C49 122.4(3)
C50 C49 C48 113.8(3)
C50 C49 H49A 108.8
C48 C49 H49A 108.8
C50 C49 H49B 108.8
C48 C49 H49B 108.8
H49A C49 H49B 107.7
C49 C50 C51 117.0(3)
C49 C50 H50A 108.0
C51 C50 H50A 108.0
C49 C50 H50B 108.0
C51 C50 H50B 108.0
H50A C50 H50B 107.3
C52 C51 C55 117.3(3)
C52 C51 C50 123.3(3)
C55 C51 C50 119.4(3)
C53 C52 C51 119.7(3)
C53 C52 H52 120.2
C51 C52 H52 120.2
N3 C53 C52 122.8(3)
N3 C53 H53 118.6
C52 C53 H53 118.6
N3 C54 C55 123.3(3)
N3 C54 H54 118.4
C55 C54 H54 118.4
C54 C55 C51 119.3(3)
C54 C55 H55 120.3
C51 C55 H55 120.3
C19 N5 C21 117.4(3)
C12 N6 C9 117.3(2)
N6 C9 C10 123.2(3)
N6 C9 H9 118.4
C10 C9 H9 118.4
C14 C10 C9 118.9(3)
C14 C10 H10 120.5
C9 C10 H10 120.5
N6 C12 C13 122.9(3)
N6 C12 H12 118.6
C13 C12 H12 118.6
C12 C13 C14 119.5(3)
C12 C13 H13 120.2
C14 C13 H13 120.2
C10 C14 C13 118.2(3)
C10 C14 C15 120.0(3)
C13 C14 C15 121.7(3)
C16 C15 C14 113.5(3)
C16 C15 H15A 108.9
C14 C15 H15A 108.9
C16 C15 H15B 108.9
C14 C15 H15B 108.9
H15A C15 H15B 107.7
C15 C16 C17 116.2(3)
C15 C16 H16A 108.2
C17 C16 H16A 108.2
C15 C16 H16B 108.2
C17 C16 H16B 108.2
H16A C16 H16B 107.4
C20 C17 C18 116.9(3)
C20 C17 C16 119.4(3)
C18 C17 C16 123.7(3)
C19 C18 C17 119.3(3)
C19 C18 H18 120.3
C17 C18 H18 120.3
N5 C19 C18 123.4(3)
N5 C19 H19 118.3
C18 C19 H19 118.3
C21 C20 C17 120.0(3)
C21 C20 H20 120.0
C17 C20 H20 120.0
N5 C21 C20 122.9(3)
N5 C21 H21 118.6
C20 C21 H21 118.6
C39 O1 C43 116.6(2)
C42 O13 H13O 107(2)
C41 C36 C37 118.7(3)
C41 C36 C42 121.9(3)
C37 C36 C42 119.3(3)
C38 C37 C36 121.0(3)
C38 C37 H37 119.5
C36 C37 H37 119.5
C37 C38 C39 119.4(3)
C37 C38 H38 120.3
C39 C38 H38 120.3
O1 C39 C40 124.8(2)
O1 C39 C38 114.7(2)
C40 C39 C38 120.4(3)
C39 C40 C41 119.1(3)
C39 C40 H40 120.5
C41 C40 H40 120.5
C36 C41 C40 121.4(3)
C36 C41 H41 119.3
C40 C41 H41 119.3
O14 C42 O13 123.5(3)
O14 C42 C36 122.7(3)
O13 C42 C36 113.8(2)
O1 C43 H43A 109.5
O1 C43 H43B 109.5
H43A C43 H43B 109.5
O1 C43 H43C 109.5
H43A C43 H43C 109.5
H43B C43 H43C 109.5
C60 O2 C63 116.6(2)
C56 O18 H18O 110.8(19)
O17 C56 O18 123.2(3)
O17 C56 C57 123.2(3)
O18 C56 C57 113.6(3)
C62 C57 C58 118.9(3)
C62 C57 C56 122.4(3)
C58 C57 C56 118.7(3)
C59 C58 C57 120.4(3)
C59 C58 H58 119.8
C57 C58 H58 119.8
C58 C59 C60 119.9(3)
C58 C59 H59 120.0
C60 C59 H59 120.0
O2 C60 C59 115.4(2)
O2 C60 C61 123.8(2)
C59 C60 C61 120.8(3)
C62 C61 C60 118.4(3)
C62 C61 H61 120.8
C60 C61 H61 120.8
C61 C62 C57 121.6(3)
C61 C62 H62 119.2
C57 C62 H62 119.2
O2 C63 H63A 109.5
O2 C63 H63B 109.5
H63A C63 H63B 109.5
O2 C63 H63C 109.5
H63A C63 H63C 109.5
H63B C63 H63C 109.5
C75 O3 C79 117.0(2)
C78 O11 H11O 107(2)
C73 C72 C77 120.2(3)
C73 C72 C78 121.3(3)
C77 C72 C78 118.5(3)
C72 C73 C74 120.9(3)
C72 C73 H73 119.5
C74 C73 H73 119.5
C75 C74 C73 118.2(3)
C75 C74 H74 120.9
C73 C74 H74 120.9
O3 C75 C76 115.5(2)
O3 C75 C74 123.6(3)
C76 C75 C74 120.9(3)
C77 C76 C75 120.2(3)
C77 C76 H76 119.9
C75 C76 H76 119.9
C76 C77 C72 119.6(3)
C76 C77 H77 120.2
C72 C77 H77 120.2
O12 C78 O11 123.1(3)
O12 C78 C72 123.2(3)
O11 C78 C72 113.6(3)
O3 C79 H79A 109.5
O3 C79 H79B 109.5
H79A C79 H79B 109.5
O3 C79 H79C 109.5
H79A C79 H79C 109.5
H79B C79 H79C 109.5
C95 O4 C99 116.6(2)
C98 O10 H10O 109(3)
C97 C92 C93 118.8(3)
C97 C92 C98 122.1(3)
C93 C92 C98 119.1(3)
C94 C93 C92 121.0(3)
C94 C93 H93 119.5
C92 C93 H93 119.5
C93 C94 C95 119.0(3)
C93 C94 H94 120.5
C95 C94 H94 120.5
O4 C95 C96 124.7(3)
O4 C95 C94 114.8(2)
C96 C95 C94 120.5(3)
C95 C96 C97 119.1(3)
C95 C96 H96 120.4
C97 C96 H96 120.4
C96 C97 C92 121.6(3)
C96 C97 H97 119.2
C92 C97 H97 119.2
O9 C98 O10 124.0(3)
O9 C98 C92 122.1(3)
O10 C98 C92 113.9(3)
O4 C99 H99A 109.5
O4 C99 H99B 109.5
H99A C99 H99B 109.5
O4 C99 H99C 109.5
H99A C99 H99C 109.5
H99B C99 H99C 109.5
C64 O5 C71 116.1(2)
C70 O8 H8O 111.0(19)
O5 C64 C69 115.2(2)
O5 C64 C65 124.4(2)
C69 C64 C65 120.4(3)
C64 C65 C66 118.6(3)
C64 C65 H65 120.7
C66 C65 H65 120.7
C67 C66 C65 121.2(3)
C67 C66 H66 119.4
C65 C66 H66 119.4
C66 C67 C68 119.2(3)
C66 C67 C70 121.3(3)
C68 C67 C70 119.5(3)
C69 C68 C67 120.3(3)
C69 C68 H68 119.8
C67 C68 H68 119.8
C68 C69 C64 120.2(3)
C68 C69 H69 119.9
C64 C69 H69 119.9
O7 C70 O8 123.2(3)
O7 C70 C67 122.7(3)
O8 C70 C67 114.0(3)
O5 C71 H71A 109.5
O5 C71 H71B 109.5
H71A C71 H71B 109.5
O5 C71 H71C 109.5
H71A C71 H71C 109.5
H71B C71 H71C 109.5
C7 O16 H16O 113(2)
C1 O19 C8 116.6(2)
O19 C1 C2 123.9(3)
O19 C1 C6 115.5(2)
C2 C1 C6 120.6(3)
C1 C2 C3 118.8(3)
C1 C2 H2 120.6
C3 C2 H2 120.6
C4 C3 C2 121.2(3)
C4 C3 H3 119.4
C2 C3 H3 119.4
C3 C4 C5 119.1(3)
C3 C4 C7 122.3(3)
C5 C4 C7 118.6(3)
C6 C5 C4 120.8(3)
C6 C5 H5 119.6
C4 C5 H5 119.6
C5 C6 C1 119.4(3)
C5 C6 H6 120.3
C1 C6 H6 120.3
O15 C7 O16 123.5(3)
O15 C7 C4 122.5(3)
O16 C7 C4 114.0(3)
O19 C8 H8A 109.5
O19 C8 H8B 109.5
H8A C8 H8B 109.5
O19 C8 H8C 109.5
H8A C8 H8C 109.5
H8B C8 H8C 109.5

loop_
_geom_bond_atom_site_label_1
_geom_bond_atom_site_label_2
_geom_bond_distance
N1 C89 1.334(4)
N1 C90 1.340(4)
N2 C84 1.327(3)
N2 C80 1.330(3)
C80 C81 1.375(4)
C80 H80 0.9300
C81 C82 1.389(4)
C81 H81 0.9300
C82 C83 1.385(4)
C82 C85 1.499(4)
C83 C84 1.374(4)
C83 H83 0.9300
C84 H84 0.9300
C85 C86 1.424(5)
C85 H85A 0.9700
C85 H85B 0.9700
C86 C87 1.506(4)
C86 H86A 0.9700
C86 H86B 0.9700
C87 C88 1.383(4)
C87 C91 1.390(4)
C88 C89 1.375(4)
C88 H88 0.9300
C89 H89 0.9300
C90 C91 1.358(4)
C90 H90 0.9300
C91 H91 0.9300
N3 C53 1.331(4)
N3 C54 1.337(4)
N4 C44 1.335(4)
N4 C46 1.336(4)
C44 C45 1.369(4)
C44 H44 0.9300
C45 C48 1.377(4)
C45 H45 0.9300
C46 C47 1.372(4)
C46 H46 0.9300
C47 C48 1.379(4)
C47 H47 0.9300
C48 C49 1.502(4)
C49 C50 1.471(4)
C49 H49A 0.9700
C49 H49B 0.9700
C50 C51 1.497(4)
C50 H50A 0.9700
C50 H50B 0.9700
C51 C52 1.388(4)
C51 C55 1.389(4)
C52 C53 1.376(4)
C52 H52 0.9300
C53 H53 0.9300
C54 C55 1.370(4)
C54 H54 0.9300
C55 H55 0.9300
N5 C19 1.323(4)
N5 C21 1.324(4)
N6 C12 1.335(4)
N6 C9 1.348(4)
C9 C10 1.383(4)
C9 H9 0.9300
C10 C14 1.380(4)
C10 H10 0.9300
C12 C13 1.382(4)
C12 H12 0.9300
C13 C14 1.384(4)
C13 H13 0.9300
C14 C15 1.504(4)
C15 C16 1.499(4)
C15 H15A 0.9700
C15 H15B 0.9700
C16 C17 1.507(4)
C16 H16A 0.9700
C16 H16B 0.9700
C17 C20 1.379(4)
C17 C18 1.381(4)
C18 C19 1.380(4)
C18 H18 0.9300
C19 H19 0.9300
C20 C21 1.376(4)
C20 H20 0.9300
C21 H21 0.9300
O1 C39 1.362(3)
O1 C43 1.431(3)
O13 C42 1.322(3)
O13 H13O 1.11(5)
O14 C42 1.209(3)
C36 C41 1.377(4)
C36 C37 1.394(4)
C36 C42 1.484(4)
C37 C38 1.372(4)
C37 H37 0.9300
C38 C39 1.396(4)
C38 H38 0.9300
C39 C40 1.381(4)
C40 C41 1.386(4)
C40 H40 0.9300
C41 H41 0.9300
C43 H43A 0.9600
C43 H43B 0.9600
C43 H43C 0.9600
O2 C60 1.365(3)
O2 C63 1.442(3)
O17 C56 1.216(3)
O18 C56 1.327(3)
O18 H18O 1.04(4)
C56 C57 1.481(4)
C57 C62 1.387(4)
C57 C58 1.397(4)
C58 C59 1.368(4)
C58 H58 0.9300
C59 C60 1.388(4)
C59 H59 0.9300
C60 C61 1.396(4)
C61 C62 1.378(4)
C61 H61 0.9300
C62 H62 0.9300
C63 H63A 0.9600
C63 H63B 0.9600
C63 H63C 0.9600
O3 C75 1.362(3)
O3 C79 1.426(3)
O11 C78 1.319(3)
O11 H11O 1.16(5)
O12 C78 1.220(3)
C72 C73 1.372(4)
C72 C77 1.395(4)
C72 C78 1.486(4)
C73 C74 1.402(4)
C73 H73 0.9300
C74 C75 1.391(4)
C74 H74 0.9300
C75 C76 1.388(4)
C76 C77 1.378(4)
C76 H76 0.9300
C77 H77 0.9300
C79 H79A 0.9600
C79 H79B 0.9600
C79 H79C 0.9600
O4 C95 1.354(3)
O4 C99 1.434(3)
O9 C98 1.223(3)
O10 C98 1.319(3)
O10 H10O 1.02(5)
C92 C97 1.386(4)
C92 C93 1.393(4)
C92 C98 1.479(4)
C93 C94 1.382(4)
C93 H93 0.9300
C94 C95 1.411(4)
C94 H94 0.9300
C95 C96 1.382(4)
C96 C97 1.385(4)
C96 H96 0.9300
C97 H97 0.9300
C99 H99A 0.9600
C99 H99B 0.9600
C99 H99C 0.9600
O5 C64 1.361(3)
O5 C71 1.428(3)
O7 C70 1.216(3)
O8 C70 1.320(3)
O8 H8O 0.98(3)
C64 C69 1.387(4)
C64 C65 1.390(4)
C65 C66 1.394(4)
C65 H65 0.9300
C66 C67 1.375(4)
C66 H66 0.9300
C67 C68 1.395(4)
C67 C70 1.477(4)
C68 C69 1.371(4)
C68 H68 0.9300
C69 H69 0.9300
C71 H71A 0.9600
C71 H71B 0.9600
C71 H71C 0.9600
O15 C7 1.210(3)
O16 C7 1.315(3)
O16 H16O 0.96(4)
O19 C1 1.366(3)
O19 C8 1.429(3)
C1 C2 1.385(4)
C1 C6 1.387(4)
C2 C3 1.387(4)
C2 H2 0.9300
C3 C4 1.370(4)
C3 H3 0.9300
C4 C5 1.391(4)
C4 C7 1.488(4)
C5 C6 1.372(4)
C5 H5 0.9300
C6 H6 0.9300
C8 H8A 0.9600
C8 H8B 0.9600
C8 H8C 0.9600

loop_
_geom_torsion_atom_site_label_1
_geom_torsion_atom_site_label_2
_geom_torsion_atom_site_label_3
_geom_torsion_atom_site_label_4
_geom_torsion
C84 N2 C80 C81 0.0(4)
N2 C80 C81 C82 0.6(5)
C80 C81 C82 C83 -1.2(5)
C80 C81 C82 C85 177.6(3)
C81 C82 C83 C84 1.3(5)
C85 C82 C83 C84 -177.4(3)
C80 N2 C84 C83 0.2(4)
C82 C83 C84 N2 -0.8(5)
C83 C82 C85 C86 -6.3(6)
C81 C82 C85 C86 175.0(4)
C82 C85 C86 C87 176.2(4)
C85 C86 C87 C88 51.6(6)
C85 C86 C87 C91 -130.1(4)
C91 C87 C88 C89 -1.9(5)
C86 C87 C88 C89 176.4(3)
C90 N1 C89 C88 1.1(4)
C87 C88 C89 N1 0.6(5)
C89 N1 C90 C91 -1.4(5)
N1 C90 C91 C87 0.1(5)
C88 C87 C91 C90 1.6(5)
C86 C87 C91 C90 -176.8(3)
C46 N4 C44 C45 -2.3(5)
N4 C44 C45 C48 1.1(5)
C44 N4 C46 C47 2.2(4)
N4 C46 C47 C48 -0.8(5)
C44 C45 C48 C47 0.4(5)
C44 C45 C48 C49 -177.3(3)
C46 C47 C48 C45 -0.5(5)
C46 C47 C48 C49 177.1(3)
C45 C48 C49 C50 -127.2(4)
C47 C48 C49 C50 55.3(5)
C48 C49 C50 C51 178.0(3)
C49 C50 C51 C52 -10.5(6)
C49 C50 C51 C55 171.8(3)
C55 C51 C52 C53 0.8(5)
C50 C51 C52 C53 -176.9(3)
C54 N3 C53 C52 -0.1(5)
C51 C52 C53 N3 -0.7(5)
C53 N3 C54 C55 0.7(4)
N3 C54 C55 C51 -0.6(5)
C52 C51 C55 C54 -0.2(5)
C50 C51 C55 C54 177.6(3)
C12 N6 C9 C10 1.6(4)
N6 C9 C10 C14 -0.6(5)
C9 N6 C12 C13 -1.1(4)
N6 C12 C13 C14 -0.3(5)
C9 C10 C14 C13 -0.9(5)
C9 C10 C14 C15 178.6(3)
C12 C13 C14 C10 1.3(4)
C12 C13 C14 C15 -178.1(3)
C10 C14 C15 C16 133.0(3)
C13 C14 C15 C16 -47.5(4)
C14 C15 C16 C17 -175.5(3)
C15 C16 C17 C20 -179.0(3)
C15 C16 C17 C18 2.6(5)
C20 C17 C18 C19 0.2(5)
C16 C17 C18 C19 178.7(3)
C21 N5 C19 C18 -1.5(5)
C17 C18 C19 N5 0.9(5)
C18 C17 C20 C21 -0.6(5)
C16 C17 C20 C21 -179.1(3)
C19 N5 C21 C20 1.1(5)
C17 C20 C21 N5 0.0(5)
C41 C36 C37 C38 1.9(4)
C42 C36 C37 C38 -177.9(3)
C36 C37 C38 C39 -0.5(4)
C43 O1 C39 C40 4.4(4)
C43 O1 C39 C38 -178.2(2)
C37 C38 C39 O1 -178.6(2)
C37 C38 C39 C40 -1.0(4)
O1 C39 C40 C41 178.4(3)
C38 C39 C40 C41 1.2(4)
C37 C36 C41 C40 -1.8(4)
C42 C36 C41 C40 178.0(3)
C39 C40 C41 C36 0.3(4)
C41 C36 C42 O14 178.7(3)
C37 C36 C42 O14 -1.5(4)
C41 C36 C42 O13 -1.6(4)
C37 C36 C42 O13 178.2(2)
O17 C56 C57 C62 178.4(3)
O18 C56 C57 C62 -0.8(4)
O17 C56 C57 C58 -3.1(4)
O18 C56 C57 C58 177.7(2)
C62 C57 C58 C59 1.1(4)
C56 C57 C58 C59 -177.4(3)
C57 C58 C59 C60 1.3(4)
C63 O2 C60 C59 -175.0(2)
C63 O2 C60 C61 4.8(4)
C58 C59 C60 O2 177.1(2)
C58 C59 C60 C61 -2.7(4)
O2 C60 C61 C62 -178.1(2)
C59 C60 C61 C62 1.7(4)
C60 C61 C62 C57 0.8(4)
C58 C57 C62 C61 -2.2(4)
C56 C57 C62 C61 176.3(3)
C77 C72 C73 C74 -0.6(4)
C78 C72 C73 C74 179.4(3)
C72 C73 C74 C75 0.5(4)
C79 O3 C75 C76 179.4(2)
C79 O3 C75 C74 -1.5(4)
C73 C74 C75 O3 -178.3(3)
C73 C74 C75 C76 0.7(4)
O3 C75 C76 C77 177.3(2)
C74 C75 C76 C77 -1.8(4)
C75 C76 C77 C72 1.6(4)
C73 C72 C77 C76 -0.4(4)
C78 C72 C77 C76 179.6(3)
C73 C72 C78 O12 -178.5(3)
C77 C72 C78 O12 1.5(4)
C73 C72 C78 O11 2.2(4)
C77 C72 C78 O11 -177.7(2)
C97 C92 C93 C94 -1.1(4)
C98 C92 C93 C94 178.4(3)
C92 C93 C94 C95 0.7(4)
C99 O4 C95 C96 -4.1(4)
C99 O4 C95 C94 177.3(2)
C93 C94 C95 O4 178.6(2)
C93 C94 C95 C96 -0.1(4)
O4 C95 C96 C97 -178.8(3)
C94 C95 C96 C97 -0.2(4)
C95 C96 C97 C92 -0.2(4)
C93 C92 C97 C96 0.8(4)
C98 C92 C97 C96 -178.7(3)
C97 C92 C98 O9 -178.2(3)
C93 C92 C98 O9 2.3(4)
C97 C92 C98 O10 2.1(4)
C93 C92 C98 O10 -177.4(2)
C71 O5 C64 C69 -173.7(2)
C71 O5 C64 C65 5.2(4)
O5 C64 C65 C66 -178.4(3)
C69 C64 C65 C66 0.4(4)
C64 C65 C66 C67 1.3(4)
C65 C66 C67 C68 -1.8(4)
C65 C66 C67 C70 175.9(3)
C66 C67 C68 C69 0.5(4)
C70 C67 C68 C69 -177.2(3)
C67 C68 C69 C64 1.2(4)
O5 C64 C69 C68 177.2(2)
C65 C64 C69 C68 -1.7(4)
C66 C67 C70 O7 179.8(3)
C68 C67 C70 O7 -2.5(4)
C66 C67 C70 O8 0.2(4)
C68 C67 C70 O8 177.9(2)
C8 O19 C1 C2 3.2(4)
C8 O19 C1 C6 -175.5(2)
O19 C1 C2 C3 -178.1(3)
C6 C1 C2 C3 0.5(4)
C1 C2 C3 C4 -0.8(4)
C2 C3 C4 C5 0.8(4)
C2 C3 C4 C7 179.0(3)
C3 C4 C5 C6 -0.6(4)
C7 C4 C5 C6 -178.9(3)
C4 C5 C6 C1 0.3(4)
O19 C1 C6 C5 178.5(3)
C2 C1 C6 C5 -0.3(4)
C3 C4 C7 O15 179.5(3)
C5 C4 C7 O15 -2.3(4)
C3 C4 C7 O16 -0.1(4)
C5 C4 C7 O16 178.1(2)
